data_4026558
loop_
_publ_author_name
'Martin R. Krause'
'Richard Goddard'
'Stefan Kubik'

_publ_section_title
;
 Anion-Binding Properties of a Cyclic Pseudohexapeptide Containing
 1,5-Disubstituted 1,2,3-Triazole Subunits
;
_journal_name_full 'Journal of Organic Chemistry'
_journal_page_first 7084
_journal_page_last 7095
_journal_paper_doi 10.1021/jo201024r
_journal_volume 76
_journal_year 2011
_chemical_absolute_configuration rm
_chemical_compound_source acetone,hexane
_chemical_formula_moiety 'C30 H27 N15 O3, C3 H6 O, H2 O'
_chemical_formula_sum 'C33 H35 N15 O5'
_chemical_formula_weight 721.76
_chemical_name_systematic
;
cyclo-tris-((R)ethyl-1,5-triazol-2,6-pyridyl-amino-carbonyl)
acetone hydrate solute
;
_space_group_IT_number 4
_symmetry_cell_setting monoclinic
_symmetry_Int_Tables_number 4
_symmetry_space_group_name_Hall 'P 2yb'
_symmetry_space_group_name_H-M 'P 1 21 1'
_atom_sites_solution_hydrogens geom
_atom_sites_solution_primary direct
_atom_sites_solution_secondary difmap
_audit_block_code MK-485
_audit_creation_date 2011-05-05
_cell_angle_alpha 90.00
_cell_angle_beta 101.469(2)
_cell_angle_gamma 90.00
_cell_formula_units_Z 2
_cell_length_a 9.9601(9)
_cell_length_b 9.3717(9)
_cell_length_c 19.2123(18)
_cell_measurement_reflns_used 9639
_cell_measurement_temperature 100
_cell_measurement_theta_max 32.6524
_cell_measurement_theta_min 3.0125
_cell_volume 1757.5(3)
_computing_cell_refinement 'SAINT software (Bruker AXS, 2004)'
_computing_data_collection 'APEX2 (Bruker AXS, 2008)'
_computing_data_reduction 'SAINT software (Bruker AXS, 2004)'
_computing_molecular_graphics 'DIAMOND (Crystal Impact GbR, 2005)'
_computing_structure_refinement 'SHELXL-97 (G. M. Sheldrick, 2008)'
_computing_structure_solution 'SHELXS-97 (G. M. Sheldrick, 2008)'
_diffrn_ambient_temperature 100
_diffrn_detector_area_resol_mean 66.67
_diffrn_measured_fraction_theta_full 0.988
_diffrn_measured_fraction_theta_max 0.988
_diffrn_measurement_device_type 'Bruker-AXS Kappa Mach3 APEX-II'
_diffrn_measurement_method 'CCD \f- and \w-scans'
_diffrn_radiation_monochromator 'Incoatec Helios mirrors'
_diffrn_radiation_source '0.2 x 2mm^2^ focus rotating anode'
_diffrn_radiation_type Mo-K\a
_diffrn_radiation_wavelength 0.71073
_diffrn_reflns_av_R_equivalents 0.0775
_diffrn_reflns_av_sigmaI/netI 0.0232
_diffrn_reflns_limit_h_max 15
_diffrn_reflns_limit_h_min -15
_diffrn_reflns_limit_k_max 14
_diffrn_reflns_limit_k_min -14
_diffrn_reflns_limit_l_max 29
_diffrn_reflns_limit_l_min -29
_diffrn_reflns_number 103103
_diffrn_reflns_theta_full 32.89
_diffrn_reflns_theta_max 32.89
_diffrn_reflns_theta_min 2.43
_exptl_absorpt_coefficient_mu 0.098
_exptl_absorpt_correction_T_max 0.99674
_exptl_absorpt_correction_T_min 0.99112
_exptl_absorpt_correction_type gaussian
_exptl_absorpt_process_details 'SADABS (Bruker AXS, 2008)'
_exptl_crystal_colour colourless
_exptl_crystal_density_diffrn 1.364
_exptl_crystal_description prism
_exptl_crystal_F_000 756
_exptl_crystal_size_max 0.11
_exptl_crystal_size_mid 0.05
_exptl_crystal_size_min 0.04
_refine_diff_density_max 0.403
_refine_diff_density_min -0.195
_refine_diff_density_rms 0.050
_refine_ls_abs_structure_details 'Flack H D (1983), Acta Cryst. A39, 876-881'
_refine_ls_extinction_method none
_refine_ls_goodness_of_fit_ref 0.820
_refine_ls_hydrogen_treatment mixed
_refine_ls_matrix_type full
_refine_ls_number_parameters 489
_refine_ls_number_reflns 6846
_refine_ls_number_restraints 1
_refine_ls_restrained_S_all 0.820
_refine_ls_R_factor_all 0.0393
_refine_ls_R_factor_gt 0.0371
_refine_ls_shift/su_max 0.001
_refine_ls_shift/su_mean 0.000
_refine_ls_structure_factor_coef Fsqd
_refine_ls_weighting_details 'calc w=1/[\s^2^(Fo^2^)+(0.0937P)^2^+0.3454P] where P=(Fo^2^+2Fc^2^)/3'
_refine_ls_weighting_scheme calc
_refine_ls_wR_factor_gt 0.1027
_refine_ls_wR_factor_ref 0.1060
_reflns_number_gt 6524
_reflns_number_total 6846
_reflns_threshold_expression >2sigma(I)
_cod_data_source_file jo201024r_si_005.cif
_cod_data_source_block 10.acetone.water
_cod_original_sg_symbol_Hall 'p 2yb'
_cod_database_code 4026558

loop_
_symmetry_equiv_pos_as_xyz
'x, y, z'
'-x, y+1/2, -z'

loop_
_atom_site_label
_atom_site_type_symbol
_atom_site_fract_x
_atom_site_fract_y
_atom_site_fract_z
_atom_site_U_iso_or_equiv
_atom_site_adp_type
_atom_site_occupancy
_atom_site_symmetry_multiplicity
_atom_site_calc_flag
_atom_site_refinement_flags
C1 C 0.45391(13) 1.01969(14) 0.40159(6) 0.0160(2) Uani 1 1 d .
C2 C 0.50073(12) 0.89385(14) 0.45195(6) 0.01511(19) Uani 1 1 d .
H2 H 0.4439 0.8084 0.4343 0.018 Uiso 1 1 calc R
C3 C 0.65068(15) 0.85848(19) 0.45395(8) 0.0245(3) Uani 1 1 d .
H3A H 0.7073 0.9420 0.4704 0.037 Uiso 1 1 calc R
H3B H 0.6627 0.8320 0.4062 0.037 Uiso 1 1 calc R
H3C H 0.6785 0.7786 0.4866 0.037 Uiso 1 1 calc R
C4 C 0.39059(14) 0.98366(16) 0.61315(7) 0.0204(2) Uani 1 1 d .
H4 H 0.3286 0.9983 0.6442 0.025 Uiso 1 1 calc R
C5 C 0.35705(13) 0.93353(14) 0.54440(7) 0.0163(2) Uani 1 1 d .
C6 C 0.22473(13) 0.89735(15) 0.49916(7) 0.0167(2) Uani 1 1 d .
C7 C 0.11591(13) 0.99234(15) 0.49346(7) 0.0198(2) Uani 1 1 d .
H7 H 0.1238 1.0778 0.5205 0.024 Uiso 1 1 calc R
C8 C -0.00480(14) 0.95756(16) 0.44672(8) 0.0220(2) Uani 1 1 d .
H8 H -0.0806 1.0211 0.4406 0.026 Uiso 1 1 calc R
C9 C -0.01528(13) 0.83059(16) 0.40890(8) 0.0208(2) Uani 1 1 d .
H9 H -0.0973 0.8053 0.3768 0.025 Uiso 1 1 calc R
C10 C 0.09966(13) 0.74109(14) 0.41978(7) 0.0171(2) Uani 1 1 d .
C11 C 0.00174(13) 0.54232(15) 0.34027(7) 0.0183(2) Uani 1 1 d .
C12 C 0.04656(13) 0.40290(15) 0.30909(8) 0.0204(2) Uani 1 1 d .
H12 H 0.1167 0.4261 0.2801 0.024 Uiso 1 1 calc R
C13 C 0.10829(16) 0.29591(17) 0.36669(9) 0.0266(3) Uani 1 1 d .
H13A H 0.0491 0.2883 0.4016 0.040 Uiso 1 1 calc R
H13B H 0.1994 0.3285 0.3904 0.040 Uiso 1 1 calc R
H13C H 0.1159 0.2023 0.3450 0.040 Uiso 1 1 calc R
C14 C -0.24931(17) 0.2879(2) 0.18272(12) 0.0355(4) Uani 1 1 d .
H14 H -0.3142 0.2819 0.1393 0.043 Uiso 1 1 calc R
C15 C -0.13072(15) 0.36931(16) 0.19344(9) 0.0252(3) Uani 1 1 d .
C16 C -0.08096(14) 0.46115(17) 0.14235(8) 0.0239(3) Uani 1 1 d .
C17 C -0.16828(16) 0.4899(3) 0.07770(9) 0.0342(4) Uani 1 1 d .
H17 H -0.2586 0.4522 0.0674 0.041 Uiso 1 1 calc R
C18 C -0.12054(18) 0.5743(3) 0.02906(9) 0.0399(5) Uani 1 1 d .
H18 H -0.1786 0.5953 -0.0153 0.048 Uiso 1 1 calc R
C19 C 0.01120(18) 0.6286(3) 0.04426(9) 0.0329(4) Uani 1 1 d .
H19 H 0.0456 0.6872 0.0114 0.040 Uiso 1 1 calc R
C20 C 0.09154(14) 0.59284(17) 0.11056(8) 0.0220(2) Uani 1 1 d .
C21 C 0.30715(14) 0.70833(14) 0.09360(7) 0.0193(2) Uani 1 1 d .
C22 C 0.45317(14) 0.73236(14) 0.13566(7) 0.0178(2) Uani 1 1 d .
H22 H 0.4468 0.7719 0.1832 0.021 Uiso 1 1 calc R
C23 C 0.53571(15) 0.59443(16) 0.14729(8) 0.0231(3) Uani 1 1 d .
H23A H 0.5303 0.5455 0.1017 0.035 Uiso 1 1 calc R
H23B H 0.4983 0.5325 0.1799 0.035 Uiso 1 1 calc R
H23C H 0.6316 0.6166 0.1677 0.035 Uiso 1 1 calc R
C24 C 0.57155(17) 1.03152(16) 0.04833(7) 0.0231(3) Uani 1 1 d .
H24 H 0.5829 1.1285 0.0364 0.028 Uiso 1 1 calc R
C25 C 0.50913(14) 0.98431(14) 0.10197(6) 0.0175(2) Uani 1 1 d .
C26 C 0.45478(13) 1.06339(14) 0.15602(6) 0.0159(2) Uani 1 1 d .
C27 C 0.39959(14) 1.20018(14) 0.14353(7) 0.0186(2) Uani 1 1 d .
H27 H 0.3897 1.2439 0.0982 0.022 Uiso 1 1 calc R
C28 C 0.35966(15) 1.26992(14) 0.20013(8) 0.0209(2) Uani 1 1 d .
H28 H 0.3215 1.3630 0.1935 0.025 Uiso 1 1 calc R
C29 C 0.37507(15) 1.20489(15) 0.26604(7) 0.0200(2) Uani 1 1 d .
H29 H 0.3511 1.2524 0.3055 0.024 Uiso 1 1 calc R
C30 C 0.42750(14) 1.06629(14) 0.27177(7) 0.0169(2) Uani 1 1 d .
C31 C 0.00289(17) 0.88906(19) 0.21004(9) 0.0278(3) Uani 1 1 d .
C32 C -0.14654(18) 0.8566(2) 0.19626(11) 0.0357(4) Uani 1 1 d .
H32A H -0.1650 0.7856 0.2306 0.054 Uiso 1 1 calc R
H32B H -0.1751 0.8188 0.1480 0.054 Uiso 1 1 calc R
H32C H -0.1978 0.9441 0.2011 0.054 Uiso 1 1 calc R
C33 C 0.0516(3) 0.9933(3) 0.16165(13) 0.0459(5) Uani 1 1 d .
H33A H 0.1462 1.0211 0.1818 0.069 Uiso 1 1 calc R
H33B H -0.0072 1.0780 0.1563 0.069 Uiso 1 1 calc R
H33C H 0.0478 0.9491 0.1151 0.069 Uiso 1 1 calc R
N1 N 0.44253(14) 0.98051(12) 0.33253(6) 0.0207(2) Uani 1 1 d .
H1 H 0.4450 0.8880 0.3249 0.025 Uiso 1 1 calc R
N2 N 0.47811(11) 0.93037(12) 0.52247(6) 0.01471(18) Uani 1 1 d .
N3 N 0.58032(11) 0.97740(13) 0.57308(6) 0.01700(19) Uani 1 1 d .
N4 N 0.52738(12) 1.00831(14) 0.62865(6) 0.0199(2) Uani 1 1 d .
N5 N 0.21770(11) 0.77375(13) 0.46338(6) 0.01749(19) Uani 1 1 d .
N6 N 0.10567(12) 0.60937(13) 0.38585(6) 0.0188(2) Uani 1 1 d .
H5 H 0.1851 0.5649 0.3949 0.023 Uiso 1 1 calc R
N7 N -0.07345(13) 0.34154(15) 0.26233(8) 0.0250(2) Uani 1 1 d .
N8 N -0.15236(15) 0.25163(18) 0.29245(10) 0.0346(3) Uani 1 1 d .
N9 N -0.25900(16) 0.2187(2) 0.24284(11) 0.0409(4) Uani 1 1 d .
N10 N 0.04789(12) 0.51236(14) 0.15862(7) 0.0214(2) Uani 1 1 d .
N11 N 0.22692(13) 0.64041(14) 0.13272(6) 0.0215(2) Uani 1 1 d .
H11 H 0.2645 0.6243 0.1775 0.026 Uiso 1 1 calc R
N12 N 0.51890(13) 0.83900(13) 0.09852(6) 0.0189(2) Uani 1 1 d .
N13 N 0.58037(15) 0.79973(15) 0.04523(7) 0.0240(2) Uani 1 1 d .
N14 N 0.61441(16) 0.91650(16) 0.01529(7) 0.0266(3) Uani 1 1 d .
N15 N 0.46661(12) 0.99731(12) 0.21872(6) 0.01691(19) Uani 1 1 d .
O1 O 0.43445(13) 1.13915(12) 0.42207(6) 0.0240(2) Uani 1 1 d .
O2 O -0.11553(10) 0.58581(12) 0.32553(6) 0.02241(19) Uani 1 1 d .
O3 O 0.27103(12) 0.74683(14) 0.03209(6) 0.0262(2) Uani 1 1 d .
O4 O 0.33735(12) 0.69961(13) 0.27684(6) 0.0231(2) Uani 1 1 d .
H4A H 0.370(3) 0.641(3) 0.3068(13) 0.028 Uiso 1 1 d .
H4B H 0.262(3) 0.727(3) 0.2822(12) 0.028 Uiso 1 1 d .
O5 O 0.08156(14) 0.8317(2) 0.25847(7) 0.0405(3) Uani 1 1 d .

loop_
_atom_site_aniso_label
_atom_site_aniso_U_11
_atom_site_aniso_U_22
_atom_site_aniso_U_33
_atom_site_aniso_U_23
_atom_site_aniso_U_13
_atom_site_aniso_U_12
C1 0.0173(5) 0.0162(5) 0.0151(5) -0.0011(4) 0.0041(4) -0.0011(4)
C2 0.0165(5) 0.0140(5) 0.0158(5) -0.0011(4) 0.0055(4) -0.0006(4)
C3 0.0197(5) 0.0309(7) 0.0244(6) 0.0006(5) 0.0083(5) 0.0055(5)
C4 0.0215(5) 0.0227(6) 0.0182(5) -0.0037(5) 0.0068(4) -0.0030(5)
C5 0.0161(5) 0.0160(5) 0.0177(5) -0.0022(4) 0.0051(4) -0.0020(4)
C6 0.0153(5) 0.0174(5) 0.0184(5) -0.0015(4) 0.0054(4) -0.0020(4)
C7 0.0177(5) 0.0174(5) 0.0255(6) -0.0035(5) 0.0075(4) -0.0007(4)
C8 0.0162(5) 0.0198(6) 0.0303(6) -0.0025(5) 0.0055(5) 0.0010(4)
C9 0.0146(5) 0.0202(6) 0.0271(6) -0.0025(5) 0.0032(4) -0.0002(4)
C10 0.0154(5) 0.0160(5) 0.0201(5) -0.0017(4) 0.0041(4) -0.0022(4)
C11 0.0174(5) 0.0158(5) 0.0217(5) -0.0014(4) 0.0040(4) -0.0040(4)
C12 0.0164(5) 0.0175(5) 0.0271(6) -0.0043(5) 0.0040(4) -0.0048(4)
C13 0.0238(6) 0.0177(6) 0.0381(8) 0.0013(5) 0.0055(5) -0.0007(5)
C14 0.0217(6) 0.0278(8) 0.0524(10) -0.0109(7) -0.0035(6) -0.0096(6)
C15 0.0177(5) 0.0201(6) 0.0361(7) -0.0114(5) 0.0011(5) -0.0034(5)
C16 0.0171(5) 0.0253(6) 0.0276(6) -0.0123(5) 0.0003(4) -0.0006(5)
C17 0.0180(6) 0.0570(12) 0.0255(6) -0.0140(8) -0.0011(5) -0.0018(7)
C18 0.0225(6) 0.0711(15) 0.0226(7) -0.0055(8) -0.0036(5) 0.0019(8)
C19 0.0239(6) 0.0513(11) 0.0211(6) -0.0005(7) -0.0018(5) 0.0045(7)
C20 0.0185(5) 0.0233(6) 0.0221(5) -0.0052(5) -0.0009(4) 0.0021(5)
C21 0.0226(5) 0.0138(5) 0.0205(5) -0.0022(4) 0.0016(4) 0.0027(4)
C22 0.0227(5) 0.0127(5) 0.0176(5) -0.0005(4) 0.0027(4) -0.0011(4)
C23 0.0236(6) 0.0159(5) 0.0282(6) 0.0022(5) 0.0015(5) 0.0018(5)
C24 0.0355(7) 0.0196(6) 0.0146(5) 0.0013(4) 0.0059(5) -0.0016(5)
C25 0.0239(5) 0.0139(5) 0.0137(4) 0.0001(4) 0.0012(4) -0.0008(4)
C26 0.0194(5) 0.0131(5) 0.0141(4) 0.0000(4) 0.0004(4) -0.0015(4)
C27 0.0210(5) 0.0148(5) 0.0185(5) 0.0022(4) 0.0004(4) -0.0003(4)
C28 0.0242(6) 0.0130(5) 0.0247(6) 0.0013(4) 0.0031(5) 0.0024(4)
C29 0.0254(6) 0.0141(5) 0.0210(5) -0.0014(4) 0.0061(4) 0.0008(4)
C30 0.0224(5) 0.0125(5) 0.0157(5) -0.0004(4) 0.0035(4) -0.0006(4)
C31 0.0256(6) 0.0283(7) 0.0275(6) -0.0041(6) 0.0002(5) 0.0041(6)
C32 0.0265(7) 0.0376(9) 0.0388(9) 0.0043(7) -0.0038(6) -0.0014(7)
C33 0.0448(11) 0.0449(12) 0.0472(11) 0.0061(9) 0.0074(9) -0.0121(9)
N1 0.0355(6) 0.0120(4) 0.0153(4) -0.0003(4) 0.0065(4) 0.0002(4)
N2 0.0146(4) 0.0145(4) 0.0152(4) -0.0009(3) 0.0035(3) -0.0019(3)
N3 0.0164(4) 0.0165(4) 0.0177(4) -0.0014(4) 0.0025(3) -0.0030(4)
N4 0.0217(5) 0.0201(5) 0.0177(4) -0.0033(4) 0.0037(4) -0.0030(4)
N5 0.0161(4) 0.0163(5) 0.0202(5) -0.0025(4) 0.0037(3) -0.0015(4)
N6 0.0156(4) 0.0161(5) 0.0239(5) -0.0039(4) 0.0020(4) -0.0018(4)
N7 0.0186(5) 0.0191(5) 0.0368(6) -0.0068(5) 0.0044(4) -0.0072(4)
N8 0.0247(6) 0.0259(7) 0.0526(9) 0.0010(6) 0.0063(6) -0.0120(5)
N9 0.0255(7) 0.0306(8) 0.0635(11) -0.0041(8) 0.0013(7) -0.0141(6)
N10 0.0179(5) 0.0179(5) 0.0260(5) -0.0059(4) -0.0010(4) -0.0003(4)
N11 0.0214(5) 0.0217(5) 0.0191(5) 0.0003(4) -0.0018(4) -0.0022(4)
N12 0.0258(5) 0.0140(4) 0.0171(4) -0.0009(4) 0.0046(4) -0.0011(4)
N13 0.0337(6) 0.0209(5) 0.0185(5) -0.0039(4) 0.0081(4) -0.0002(5)
N14 0.0408(7) 0.0232(6) 0.0169(5) -0.0021(4) 0.0087(5) -0.0025(5)
N15 0.0232(5) 0.0129(4) 0.0143(4) -0.0002(3) 0.0028(3) -0.0006(4)
O1 0.0363(6) 0.0169(4) 0.0192(4) -0.0024(4) 0.0061(4) 0.0043(4)
O2 0.0159(4) 0.0208(5) 0.0296(5) -0.0018(4) 0.0024(3) -0.0027(3)
O3 0.0297(5) 0.0268(5) 0.0200(4) 0.0022(4) -0.0002(4) 0.0047(4)
O4 0.0237(5) 0.0220(5) 0.0228(4) 0.0058(4) 0.0025(4) 0.0031(4)
O5 0.0294(6) 0.0572(10) 0.0324(6) 0.0032(6) 0.0003(5) 0.0157(6)

loop_
_atom_type_symbol
_atom_type_description
_atom_type_scat_dispersion_real
_atom_type_scat_dispersion_imag
_atom_type_scat_source
C C 0.0033 0.0016 'International Tables Vol C Tables 4.2.6.8 and 6.1.1.4'
H H 0.0000 0.0000 'International Tables Vol C Tables 4.2.6.8 and 6.1.1.4'
N N 0.0061 0.0033 'International Tables Vol C Tables 4.2.6.8 and 6.1.1.4'
O O 0.0106 0.0060 'International Tables Vol C Tables 4.2.6.8 and 6.1.1.4'

loop_
_exptl_crystal_face_index_h
_exptl_crystal_face_index_k
_exptl_crystal_face_index_l
_exptl_crystal_face_perp_dist
0.00 0.00 1.00 0.0200
0.00 0.00 -1.00 0.0200
-1.00 0.00 0.00 0.0250
1.00 0.00 0.00 0.0250
0.00 1.00 0.00 0.0500
0.00 -1.00 0.00 0.0600

loop_
_geom_angle_atom_site_label_1
_geom_angle_atom_site_label_2
_geom_angle_atom_site_label_3
_geom_angle
_geom_angle_publ_flag
O1 C1 N1 125.26(12) y
O1 C1 C2 123.42(11) y
N1 C1 C2 111.28(11) y
N2 C2 C3 111.09(11) y
N2 C2 C1 108.73(10) y
C3 C2 C1 110.85(11) y
N4 C4 C5 108.06(12) y
N2 C5 C4 104.14(11) y
N2 C5 C6 124.14(11) y
C4 C5 C6 131.63(12) y
N5 C6 C7 123.51(12) y
N5 C6 C5 116.89(11) y
C7 C6 C5 119.56(12) y
C8 C7 C6 117.51(13) y
C9 C8 C7 120.35(13) y
C8 C9 C10 117.47(12) y
N5 C10 C9 123.19(12) y
N5 C10 N6 112.29(11) y
C9 C10 N6 124.52(12) y
O2 C11 N6 124.36(13) y
O2 C11 C12 122.20(12) y
N6 C11 C12 113.43(11) y
N7 C12 C13 110.40(12) y
N7 C12 C11 107.93(11) y
C13 C12 C11 112.38(12) y
N9 C14 C15 110.01(16) y
N7 C15 C14 102.69(16) y
N7 C15 C16 129.30(13) y
C14 C15 C16 128.01(16) y
N10 C16 C17 122.32(16) y
N10 C16 C15 119.19(13) y
C17 C16 C15 118.47(14) y
C18 C17 C16 118.47(15) y
C17 C18 C19 120.56(16) y
C18 C19 C20 116.70(18) y
N10 C20 C19 124.00(15) y
N10 C20 N11 113.35(12) y
C19 C20 N11 122.64(15) y
O3 C21 N11 125.57(13) y
O3 C21 C22 122.24(13) y
N11 C21 C22 112.19(11) y
N12 C22 C23 111.82(12) y
N12 C22 C21 108.31(11) y
C23 C22 C21 112.34(11) y
N14 C24 C25 108.92(13) y
N12 C25 C24 103.68(13) y
N12 C25 C26 125.32(12) y
C24 C25 C26 130.78(13) y
N15 C26 C27 122.71(12) y
N15 C26 C25 115.16(11) y
C27 C26 C25 122.08(12) y
C28 C27 C26 117.41(12) y
C29 C28 C27 120.66(12) y
C28 C29 C30 116.93(12) y
N15 C30 C29 123.65(12) y
N15 C30 N1 111.15(11) y
C29 C30 N1 125.17(12) y
O5 C31 C32 120.98(18) y
O5 C31 C33 121.69(18) y
C32 C31 C33 117.33(16) y
C1 N1 C30 129.25(12) y
N3 N2 C5 111.30(10) y
N3 N2 C2 121.20(10) y
C5 N2 C2 127.30(11) y
N4 N3 N2 107.07(10) y
N3 N4 C4 109.41(11) y
C10 N5 C6 117.94(11) y
C11 N6 C10 127.20(12) y
N8 N7 C15 111.58(13) y
N8 N7 C12 116.99(14) y
C15 N7 C12 131.05(13) y
N9 N8 N7 106.81(17) y
N8 N9 C14 108.90(15) y
C20 N10 C16 117.94(13) y
C21 N11 C20 128.03(12) y
N13 N12 C25 110.92(12) y
N13 N12 C22 120.14(12) y
C25 N12 C22 128.02(12) y
N14 N13 N12 107.59(12) y
N13 N14 C24 108.87(12) y
C30 N15 C26 118.57(12) y

loop_
_geom_bond_atom_site_label_1
_geom_bond_atom_site_label_2
_geom_bond_distance
_geom_bond_publ_flag
C1 O1 1.2149(16) y
C1 N1 1.3595(16) y
C1 C2 1.5379(18) y
C2 N2 1.4576(16) y
C2 C3 1.5229(19) y
C4 N4 1.3554(18) y
C4 C5 1.3789(18) y
C5 N2 1.3544(16) y
C5 C6 1.4669(17) y
C6 N5 1.3417(17) y
C6 C7 1.3900(18) y
C7 C8 1.3888(19) y
C8 C9 1.387(2) y
C9 C10 1.4009(19) y
C10 N5 1.3364(16) y
C10 N6 1.4028(17) y
C11 O2 1.2162(17) y
C11 N6 1.3684(17) y
C11 C12 1.540(2) y
C12 N7 1.4627(18) y
C12 C13 1.529(2) y
C14 N9 1.345(3) y
C14 C15 1.387(2) y
C15 N7 1.358(2) y
C15 C16 1.464(2) y
C16 N10 1.3474(18) y
C16 C17 1.394(2) y
C17 C18 1.379(3) y
C18 C19 1.383(3) y
C19 C20 1.404(2) y
C20 N10 1.331(2) y
C20 N11 1.4035(18) y
C21 O3 1.2194(17) y
C21 N11 1.3593(19) y
C21 C22 1.5335(19) y
C22 N12 1.4568(18) y
C22 C23 1.524(2) y
C24 N14 1.362(2) y
C24 C25 1.3781(19) y
C25 N12 1.3678(17) y
C25 C26 1.4642(18) y
C26 N15 1.3388(16) y
C26 C27 1.3967(18) y
C27 C28 1.3929(19) y
C28 C29 1.386(2) y
C29 C30 1.3961(18) y
C30 N15 1.3289(16) y
C30 N1 1.4007(17) y
C31 O5 1.216(2) y
C31 C32 1.490(2) y
C31 C33 1.494(3) y
N2 N3 1.3351(14) y
N3 N4 1.3136(16) y
N7 N8 1.358(2) y
N8 N9 1.315(2) y
N12 N13 1.3444(17) y
N13 N14 1.3119(19) y
